data_7200860
loop_
_publ_author_name
'Lepeltier, Marc'
'Hiltz, Jonathan'
'Lockwood, Tobias'
'B\'elanger-Gari\'epy, Francine'
'Perepichka, Dmitrii F.'

_publ_section_title
;
 Towards crystal engineering of solid-state polymerization in
 dibromothiophenes
;
_journal_issue 29
_journal_name_full 'Journal of Materials Chemistry'
_journal_page_first 5167
_journal_paper_doi 10.1039/b822997j
_journal_volume 19
_journal_year 2009
_chemical_compound_source 'Synthesized by the authors. See text'
_chemical_formula_moiety 'C8 H6 Br2 O3 S'
_chemical_formula_sum 'C8 H6 Br2 O3 S'
_chemical_formula_weight 342.01
_chemical_name_systematic
;
?
;
_space_group_IT_number 61
_symmetry_cell_setting orthorhombic
_symmetry_space_group_name_Hall '-P 2ac 2ab'
_symmetry_space_group_name_H-M 'P b c a'
_atom_sites_solution_hydrogens geom
_atom_sites_solution_primary direct
_atom_sites_solution_secondary difmap
_audit_creation_method SHELXL-97
_cell_angle_alpha 90.00
_cell_angle_beta 90.00
_cell_angle_gamma 90.00
_cell_formula_units_Z 8
_cell_length_a 7.3511(2)
_cell_length_b 12.1366(4)
_cell_length_c 21.9075(7)
_cell_measurement_reflns_used 11499
_cell_measurement_temperature 150(2)
_cell_measurement_theta_max 143.1
_cell_measurement_theta_min 8.05
_cell_volume 1954.53(10)
_computing_cell_refinement 'APEX2 (Bruker, 2004)'
_computing_data_collection 'APEX2 (Bruker, 2004)'
_computing_data_reduction 'SAINT (Bruker, 2004)'
_computing_molecular_graphics 'SHELXTL (Bruker, 1997)'
_computing_publication_material 'UdMX (local program)'
_computing_structure_refinement 'SHELXL97 (Sheldrick, 1997)'
_computing_structure_solution 'SHELXS97 (Sheldrick, 1997)'
_diffrn_ambient_temperature 150(2)
_diffrn_detector_area_resol_mean 5.5
_diffrn_measured_fraction_theta_full 0.995
_diffrn_measured_fraction_theta_max 0.995
_diffrn_measurement_device_type 'Bruker Smart 6000'
_diffrn_measurement_method \w
_diffrn_radiation_monochromator 'Montel 200 optics'
_diffrn_radiation_source 'Rotating Anode'
_diffrn_radiation_type CuK\a
_diffrn_radiation_wavelength 1.54178
_diffrn_reflns_av_R_equivalents 0.042
_diffrn_reflns_av_sigmaI/netI 0.0186
_diffrn_reflns_limit_h_max 8
_diffrn_reflns_limit_h_min -8
_diffrn_reflns_limit_k_max 13
_diffrn_reflns_limit_k_min -14
_diffrn_reflns_limit_l_max 26
_diffrn_reflns_limit_l_min -26
_diffrn_reflns_number 23675
_diffrn_reflns_theta_full 72.01
_diffrn_reflns_theta_max 72.01
_diffrn_reflns_theta_min 4.04
_diffrn_standards_decay_% 0.00
_diffrn_standards_number 5
_exptl_absorpt_coefficient_mu 12.363
_exptl_absorpt_correction_T_max 1.0000
_exptl_absorpt_correction_T_min 0.6300
_exptl_absorpt_correction_type multi-scan
_exptl_absorpt_process_details 'Sadabs (Sheldrick, 2004)'
_exptl_crystal_colour Colorless
_exptl_crystal_density_diffrn 2.325
_exptl_crystal_density_method 'not measured'
_exptl_crystal_description chunk
_exptl_crystal_F_000 1312
_exptl_crystal_size_max 0.08
_exptl_crystal_size_mid 0.08
_exptl_crystal_size_min 0.07
_refine_diff_density_max 1.145
_refine_diff_density_min -2.123
_refine_diff_density_rms 0.364
_refine_ls_extinction_method none
_refine_ls_goodness_of_fit_ref 1.182
_refine_ls_hydrogen_treatment constr
_refine_ls_matrix_type full
_refine_ls_number_parameters 127
_refine_ls_number_reflns 1916
_refine_ls_number_restraints 0
_refine_ls_restrained_S_all 1.182
_refine_ls_R_factor_all 0.0485
_refine_ls_R_factor_gt 0.0471
_refine_ls_shift/su_max 0.000
_refine_ls_shift/su_mean 0.000
_refine_ls_structure_factor_coef Fsqd
_refine_ls_weighting_details 'calc w=1/[\s^2^(Fo^2^)+(0.1041P)^2^+8.5338P] where P=(Fo^2^+2Fc^2^)/3'
_refine_ls_weighting_scheme calc
_refine_ls_wR_factor_gt 0.1630
_refine_ls_wR_factor_ref 0.1644
_reflns_number_gt 1809
_reflns_number_total 1916
_reflns_threshold_expression I>2\s(I)
_cod_data_source_file b822997j.txt
_cod_data_source_block 4B
_cod_depositor_comments
;
The following automatic conversions were performed:
'_symmetry_cell_setting' value 'Orthorhombic' changed to 'orthorhombic'
according to '/home/saulius/struct/CIF-dictionaries/cif_core.dic'
dictionary named 'cif_core.dic' version 2.4.1 from
2010-06-29.

'_geom_angle_publ_flag' value 'Y' changed to 'y' according to
'/home/saulius/struct/CIF-dictionaries/cif_core.dic' dictionary named
'cif_core.dic' version 2.4.1 from 2010-06-29 (24
times).

'_geom_bond_publ_flag' value 'Y' changed to 'y' according to
'/home/saulius/struct/CIF-dictionaries/cif_core.dic' dictionary named
'cif_core.dic' version 2.4.1 from 2010-06-29 (16
times).

'_geom_torsion_publ_flag' value 'Y' changed to 'y' according to
'/home/saulius/struct/CIF-dictionaries/cif_core.dic' dictionary named
'cif_core.dic' version 2.4.1 from 2010-06-29 (34 times).

Automatic conversion script
Id: cif_fix_enum 1527 2010-12-29 10:47:43Z saulius 
;
_cod_original_sg_symbol_H-M Pbca
_cod_database_code 7200860

loop_
_symmetry_equiv_pos_as_xyz
'x, y, z'
'-x+1/2, -y, z+1/2'
'-x, y+1/2, -z+1/2'
'x+1/2, -y+1/2, -z'
'-x, -y, -z'
'x-1/2, y, -z-1/2'
'x, -y-1/2, z-1/2'
'-x-1/2, y-1/2, z'

loop_
_atom_site_label
_atom_site_type_symbol
_atom_site_fract_x
_atom_site_fract_y
_atom_site_fract_z
_atom_site_U_iso_or_equiv
_atom_site_adp_type
_atom_site_occupancy
_atom_site_symmetry_multiplicity
_atom_site_calc_flag
_atom_site_refinement_flags
_atom_site_disorder_assembly
_atom_site_disorder_group
Br2 Br 1.20961(9) 0.68208(6) 0.50542(3) 0.0319(3) Uani 1 1 d . . .
Br5 Br 1.23103(9) 0.28558(5) 0.34113(3) 0.0284(3) Uani 1 1 d . . .
S1 S 1.30291(16) 0.46598(10) 0.44016(6) 0.0173(3) Uani 1 1 d . . .
O3 O 0.8647(5) 0.6386(3) 0.41389(15) 0.0181(7) Uani 1 1 d . . .
O4 O 0.8839(5) 0.4491(3) 0.33283(15) 0.0146(7) Uani 1 1 d . . .
O5 O 0.6760(5) 0.6126(3) 0.26158(17) 0.0228(8) Uani 1 1 d . . .
C2 C 1.1526(6) 0.5725(4) 0.4514(2) 0.0139(9) Uani 1 1 d . . .
C3 C 1.0060(6) 0.5660(4) 0.4140(2) 0.0133(9) Uani 1 1 d . . .
C4 C 1.0133(6) 0.4726(4) 0.3747(2) 0.0122(9) Uani 1 1 d . . .
C5 C 1.1671(7) 0.4120(4) 0.3836(2) 0.0149(9) Uani 1 1 d . . .
C6 C 0.7690(7) 0.6756(4) 0.3079(3) 0.0197(11) Uani 1 1 d . . .
H6A H 0.7228 0.7522 0.3090 0.024 Uiso 1 1 calc R . .
H6B H 0.9015 0.6774 0.2998 0.024 Uiso 1 1 calc R . .
C7 C 0.7298(6) 0.6173(4) 0.3673(2) 0.0158(10) Uani 1 1 d . . .
H7 H 0.6095 0.6439 0.3827 0.019 Uiso 1 1 calc R . .
C8 C 0.7084(6) 0.4985(4) 0.3479(2) 0.0156(10) Uani 1 1 d . . .
H8 H 0.6388 0.4539 0.3784 0.019 Uiso 1 1 calc R . .
C9 C 0.6063(7) 0.5122(4) 0.2885(2) 0.0197(10) Uani 1 1 d . . .
H9A H 0.6285 0.4486 0.2612 0.024 Uiso 1 1 calc R . .
H9B H 0.4739 0.5184 0.2960 0.024 Uiso 1 1 calc R . .

loop_
_atom_site_aniso_label
_atom_site_aniso_U_11
_atom_site_aniso_U_22
_atom_site_aniso_U_33
_atom_site_aniso_U_23
_atom_site_aniso_U_13
_atom_site_aniso_U_12
Br2 0.0396(5) 0.0300(4) 0.0260(4) -0.0029(2) -0.0031(2) -0.0026(3)
Br5 0.0307(4) 0.0257(4) 0.0286(4) -0.0019(2) -0.0006(2) 0.0080(2)
S1 0.0138(6) 0.0206(6) 0.0177(6) 0.0006(4) -0.0027(4) 0.0019(4)
O3 0.0169(17) 0.0204(17) 0.0169(17) -0.0086(13) -0.0046(13) 0.0076(14)
O4 0.0121(16) 0.0163(16) 0.0153(16) -0.0043(12) -0.0023(13) 0.0043(13)
O5 0.0272(19) 0.0249(19) 0.0162(18) 0.0031(14) -0.0065(15) -0.0036(16)
C2 0.015(2) 0.014(2) 0.013(2) -0.0024(16) 0.0020(17) -0.0026(18)
C3 0.014(2) 0.014(2) 0.012(2) 0.0010(17) 0.0003(17) 0.0007(18)
C4 0.013(2) 0.015(2) 0.009(2) -0.0003(16) 0.0026(17) 0.0001(16)
C5 0.014(2) 0.016(2) 0.015(2) -0.0001(18) -0.0004(18) 0.0025(18)
C6 0.020(2) 0.015(2) 0.024(3) 0.001(2) -0.001(2) 0.0018(19)
C7 0.011(2) 0.020(3) 0.016(2) -0.0028(19) -0.0034(17) 0.0039(17)
C8 0.012(2) 0.020(3) 0.015(2) -0.0011(19) 0.0015(16) 0.0026(19)
C9 0.017(2) 0.020(2) 0.022(2) 0.0001(19) -0.005(2) 0.0014(19)

loop_
_atom_type_symbol
_atom_type_description
_atom_type_scat_dispersion_real
_atom_type_scat_dispersion_imag
_atom_type_scat_source
C C 0.0181 0.0091 'International Tables Vol C Tables 4.2.6.8 and 6.1.1.4'
H H 0.0000 0.0000 'International Tables Vol C Tables 4.2.6.8 and 6.1.1.4'
O O 0.0492 0.0322 'International Tables Vol C Tables 4.2.6.8 and 6.1.1.4'
S S 0.3331 0.5567 'International Tables Vol C Tables 4.2.6.8 and 6.1.1.4'
Br Br -0.6763 1.2805 'International Tables Vol C Tables 4.2.6.8 and 6.1.1.4'

loop_
_geom_angle_atom_site_label_1
_geom_angle_atom_site_label_2
_geom_angle_atom_site_label_3
_geom_angle_site_symmetry_1
_geom_angle_site_symmetry_2
_geom_angle_site_symmetry_3
_geom_angle
_geom_angle_publ_flag
C2 S1 C5 . . . 91.0(2) y
C3 O3 C7 . . . 114.1(3) y
C4 O4 C8 . . . 112.5(4) y
C6 O5 C9 . . . 109.1(4) y
C3 C2 S1 . . . 112.3(3) y
C3 C2 BR2 . . . 128.0(4) y
S1 C2 BR2 . . . 119.5(3) y
C2 C3 O3 . . . 124.7(4) y
C2 C3 C4 . . . 112.5(4) y
O3 C3 C4 . . . 122.8(4) y
O4 C4 C5 . . . 124.6(4) y
O4 C4 C3 . . . 123.5(4) y
C5 C4 C3 . . . 111.9(4) y
C4 C5 S1 . . . 112.3(4) y
C4 C5 BR5 . . . 125.8(4) y
S1 C5 BR5 . . . 121.9(3) y
O5 C6 C7 . . . 105.5(4) y
O5 C6 H6A . . . 110.6 ?
C7 C6 H6A . . . 110.6 ?
O5 C6 H6B . . . 110.6 ?
C7 C6 H6B . . . 110.6 ?
H6A C6 H6B . . . 108.8 ?
O3 C7 C6 . . . 113.2(4) y
O3 C7 C8 . . . 116.1(4) y
C6 C7 C8 . . . 103.0(4) y
O3 C7 H7 . . . 108 ?
C6 C7 H7 . . . 108 ?
C8 C7 H7 . . . 108 ?
O4 C8 C7 . . . 111.3(4) y
O4 C8 C9 . . . 106.8(4) y
C7 C8 C9 . . . 100.8(4) y
O4 C8 H8 . . . 112.4 ?
C7 C8 H8 . . . 112.4 ?
C9 C8 H8 . . . 112.4 ?
O5 C9 C8 . . . 105.6(4) y
O5 C9 H9A . . . 110.6 ?
C8 C9 H9A . . . 110.6 ?
O5 C9 H9B . . . 110.6 ?
C8 C9 H9B . . . 110.6 ?
H9A C9 H9B . . . 108.8 ?

loop_
_geom_bond_atom_site_label_1
_geom_bond_atom_site_label_2
_geom_bond_site_symmetry_1
_geom_bond_site_symmetry_2
_geom_bond_distance
_geom_bond_publ_flag
Br2 C2 . . 1.829(5) y
Br5 C5 . . 1.855(5) y
S1 C2 . . 1.718(5) y
S1 C5 . . 1.721(5) y
O3 C3 . . 1.363(6) y
O3 C7 . . 1.447(6) y
O4 C4 . . 1.351(6) y
O4 C8 . . 1.460(5) y
O5 C6 . . 1.443(7) y
O5 C9 . . 1.447(6) y
C2 C3 . . 1.356(7) y
C3 C4 . . 1.426(6) y
C4 C5 . . 1.363(7) y
C6 C7 . . 1.508(7) y
C6 H6a . . 0.99 ?
C6 H6b . . 0.99 ?
C7 C8 . . 1.512(7) y
C7 H7 . . 1 ?
C8 C9 . . 1.512(7) y
C8 H8 . . 1 ?
C9 H9a . . 0.99 ?
C9 H9b . . 0.99 ?

loop_
_geom_torsion_atom_site_label_1
_geom_torsion_atom_site_label_2
_geom_torsion_atom_site_label_3
_geom_torsion_atom_site_label_4
_geom_torsion_site_symmetry_1
_geom_torsion_site_symmetry_2
_geom_torsion_site_symmetry_3
_geom_torsion_site_symmetry_4
_geom_torsion
_geom_torsion_publ_flag
C5 S1 C2 C3 . . . . 0.4(4) y
C5 S1 C2 BR2 . . . . -175.5(3) y
S1 C2 C3 O3 . . . . 179.0(4) y
BR2 C2 C3 O3 . . . . -5.5(7) y
S1 C2 C3 C4 . . . . -0.1(5) y
BR2 C2 C3 C4 . . . . 175.4(3) y
C7 O3 C3 C2 . . . . 176.6(4) y
C7 O3 C3 C4 . . . . -4.4(6) y
C8 O4 C4 C5 . . . . 157.9(5) y
C8 O4 C4 C3 . . . . -23.5(6) y
C2 C3 C4 O4 . . . . -179.2(4) y
O3 C3 C4 O4 . . . . 1.7(7) y
C2 C3 C4 C5 . . . . -0.5(6) y
O3 C3 C4 C5 . . . . -179.6(4) y
O4 C4 C5 S1 . . . . 179.5(4) y
C3 C4 C5 S1 . . . . 0.8(5) y
O4 C4 C5 BR5 . . . . -0.3(7) y
C3 C4 C5 BR5 . . . . -179.1(3) y
C2 S1 C5 C4 . . . . -0.7(4) y
C2 S1 C5 BR5 . . . . 179.1(3) y
C9 O5 C6 C7 . . . . -8.2(5) y
C3 O3 C7 C6 . . . . -89.9(5) y
C3 O3 C7 C8 . . . . 29.0(6) y
O5 C6 C7 O3 . . . . 156.3(4) y
O5 C6 C7 C8 . . . . 30.1(5) y
C4 O4 C8 C7 . . . . 45.6(5) y
C4 O4 C8 C9 . . . . 154.7(4) y
O3 C7 C8 O4 . . . . -50.6(6) y
C6 C7 C8 O4 . . . . 73.7(5) y
O3 C7 C8 C9 . . . . -163.5(4) y
C6 C7 C8 C9 . . . . -39.2(5) y
C6 O5 C9 C8 . . . . -17.1(5) y
O4 C8 C9 O5 . . . . -81.4(5) y
C7 C8 C9 O5 . . . . 34.9(5) y
